data_4509638
loop_
_publ_author_name
'Soegiarto, Airon C.'
'Ward, Michael D.'

_publ_section_title
;
 Directed Organization of Dye Aggregates in Hydrogen-Bonded Host
 Frameworks
;
_journal_issue 8
_journal_name_full 'Crystal Growth &amp; Design'
_journal_page_first 3803
_journal_paper_doi 10.1021/cg900578u
_journal_volume 9
_journal_year 2009
_chemical_formula_sum 'C33 H45 N7 O11 S2'
_chemical_formula_weight 779.88
_chemical_name_systematic
;

 ?

;
_space_group_IT_number 9
_symmetry_cell_setting monoclinic
_symmetry_space_group_name_Hall 'C -2yc'
_symmetry_space_group_name_H-M 'C 1 c 1'
_atom_sites_solution_hydrogens geom
_atom_sites_solution_primary direct
_atom_sites_solution_secondary difmap
_audit_creation_method SHELXL-97
_cell_angle_alpha 90.00
_cell_angle_beta 93.225(3)
_cell_angle_gamma 90.00
_cell_formula_units_Z 4
_cell_length_a 7.5443(4)
_cell_length_b 28.7511(13)
_cell_length_c 16.8787(8)
_cell_measurement_reflns_used 7518
_cell_measurement_temperature 100(2)
_cell_measurement_theta_max 26.08
_cell_measurement_theta_min 2.80
_cell_volume 3655.3(3)
_computing_cell_refinement 'Bruker SMART'
_computing_data_collection 'Bruker SMART'
_computing_data_reduction 'Bruker SAINT'
_computing_molecular_graphics 'Bruker SHELXTL'
_computing_publication_material 'Bruker SHELXTL'
_computing_structure_refinement 'SHELXL-97 (Sheldrick, 1997)'
_computing_structure_solution 'SHELXS-97 (Sheldrick, 1990)'
_diffrn_ambient_temperature 100(2)
_diffrn_measured_fraction_theta_full 0.993
_diffrn_measured_fraction_theta_max 0.993
_diffrn_measurement_device_type 'CCD area detector'
_diffrn_measurement_method 'phi and omega scans'
_diffrn_radiation_monochromator graphite
_diffrn_radiation_source 'fine-focus sealed tube'
_diffrn_radiation_type MoK\a
_diffrn_radiation_wavelength 0.71073
_diffrn_reflns_av_R_equivalents 0.0285
_diffrn_reflns_av_sigmaI/netI 0.0403
_diffrn_reflns_limit_h_max 9
_diffrn_reflns_limit_h_min -9
_diffrn_reflns_limit_k_max 35
_diffrn_reflns_limit_k_min -33
_diffrn_reflns_limit_l_max 21
_diffrn_reflns_limit_l_min -21
_diffrn_reflns_number 16370
_diffrn_reflns_theta_full 26.44
_diffrn_reflns_theta_max 26.44
_diffrn_reflns_theta_min 1.42
_exptl_absorpt_coefficient_mu 0.215
_exptl_absorpt_correction_T_max 0.9830
_exptl_absorpt_correction_T_min 0.9170
_exptl_absorpt_correction_type multi-scan
_exptl_absorpt_process_details sadabs
_exptl_crystal_colour green
_exptl_crystal_density_diffrn 1.417
_exptl_crystal_density_method 'not measured'
_exptl_crystal_description needle
_exptl_crystal_F_000 1648
_exptl_crystal_size_max 0.41
_exptl_crystal_size_mid 0.13
_exptl_crystal_size_min 0.08
_refine_diff_density_max 0.307
_refine_diff_density_min -0.506
_refine_diff_density_rms 0.061
_refine_ls_abs_structure_details 'Flack H D (1983), Acta Cryst. A39, 876-881'
_refine_ls_abs_structure_Flack -0.02(6)
_refine_ls_extinction_method none
_refine_ls_goodness_of_fit_ref 1.080
_refine_ls_hydrogen_treatment constr
_refine_ls_matrix_type full
_refine_ls_number_parameters 490
_refine_ls_number_reflns 6573
_refine_ls_number_restraints 8
_refine_ls_restrained_S_all 1.080
_refine_ls_R_factor_all 0.0507
_refine_ls_R_factor_gt 0.0401
_refine_ls_shift/su_max 0.000
_refine_ls_shift/su_mean 0.000
_refine_ls_structure_factor_coef Fsqd
_refine_ls_weighting_details 'calc w=1/[\s^2^(Fo^2^)+(0.0639P)^2^+1.5149P] where P=(Fo^2^+2Fc^2^)/3'
_refine_ls_weighting_scheme calc
_refine_ls_wR_factor_gt 0.1020
_refine_ls_wR_factor_ref 0.1088
_reflns_number_gt 5801
_reflns_number_total 6573
_reflns_threshold_expression >2sigma(I)
_cod_data_source_file cg900578usup11.cif
_cod_data_source_block Ward_Soegiarto_compound_17
_cod_depositor_comments
;
The following automatic conversions were performed:

'_symmetry_cell_setting' value 'Monoclinic' changed to 'monoclinic'
according to /home/saulius/struct/CIF-dictionaries/cif_core.dic
dictionary named 'cif_core.dic' version 2.4.2 from 2011-04-26.

Automatic conversion script
Id: cif_fix_values 1891 2012-01-12 08:04:46Z andrius 
;
_cod_original_sg_symbol_H-M Cc
_cod_database_code 4509638

loop_
_symmetry_equiv_pos_as_xyz
'x, y, z'
'x, -y, z+1/2'
'x+1/2, y+1/2, z'
'x+1/2, -y+1/2, z+1/2'

loop_
_atom_site_label
_atom_site_type_symbol
_atom_site_fract_x
_atom_site_fract_y
_atom_site_fract_z
_atom_site_U_iso_or_equiv
_atom_site_adp_type
_atom_site_occupancy
_atom_site_symmetry_multiplicity
_atom_site_calc_flag
_atom_site_refinement_flags
_atom_site_disorder_assembly
_atom_site_disorder_group
S1 S 0.36967(9) 0.38248(2) 0.79121(4) 0.02011(16) Uani 1 1 d . . .
S2 S 0.39767(10) 0.31883(2) 0.13394(5) 0.02160(16) Uani 1 1 d . . .
O1 O 0.5242(3) 0.38896(7) 0.84548(12) 0.0257(5) Uani 1 1 d . . .
O2 O 0.3631(3) 0.33576(7) 0.75639(12) 0.0245(5) Uani 1 1 d . . .
O3 O 0.2031(3) 0.39494(7) 0.82503(12) 0.0234(5) Uani 1 1 d . . .
O4 O 0.3959(3) 0.34732(7) 0.06277(12) 0.0242(5) Uani 1 1 d . . .
O5 O 0.5587(3) 0.29047(7) 0.14373(12) 0.0253(5) Uani 1 1 d . . .
O6 O 0.2380(3) 0.29062(7) 0.13828(13) 0.0253(5) Uani 1 1 d . . .
O7 O 0.3596(3) 0.44820(7) 0.40418(12) 0.0260(5) Uani 1 1 d . . .
O8 O 0.4684(3) 0.51469(7) 0.53028(12) 0.0257(5) Uani 1 1 d . . .
C1 C 0.3967(4) 0.42088(10) 0.71077(17) 0.0193(6) Uani 1 1 d . . .
C2 C 0.2691(4) 0.42301(11) 0.64879(18) 0.0253(7) Uani 1 1 d . . .
H2 H 0.1670 0.4037 0.6497 0.030 Uiso 1 1 calc R . .
C3 C 0.2879(4) 0.45281(11) 0.58551(17) 0.0233(7) Uani 1 1 d . . .
H3 H 0.2012 0.4535 0.5425 0.028 Uiso 1 1 calc R . .
C4 C 0.4359(4) 0.48182(10) 0.58579(17) 0.0203(6) Uani 1 1 d . . .
C5 C 0.5665(4) 0.47875(10) 0.64730(18) 0.0226(6) Uani 1 1 d . . .
H5 H 0.6696 0.4976 0.6465 0.027 Uiso 1 1 calc R . .
C6 C 0.5465(4) 0.44834(10) 0.70947(16) 0.0197(6) Uani 1 1 d . . .
H6 H 0.6358 0.4463 0.7513 0.024 Uiso 1 1 calc R . .
C7 C 0.3428(4) 0.52293(11) 0.46504(18) 0.0250(7) Uani 1 1 d . . .
H7A H 0.3388 0.5566 0.4531 0.030 Uiso 1 1 calc R . .
H7B H 0.2233 0.5133 0.4801 0.030 Uiso 1 1 calc R . .
C8 C 0.3897(5) 0.49679(11) 0.39225(19) 0.0252(7) Uani 1 1 d . . .
H8A H 0.3157 0.5079 0.3457 0.030 Uiso 1 1 calc R . .
H8B H 0.5159 0.5022 0.3819 0.030 Uiso 1 1 calc R . .
C9 C 0.3820(4) 0.41929(11) 0.34044(18) 0.0230(6) Uani 1 1 d . . .
C10 C 0.3421(5) 0.37301(11) 0.35184(18) 0.0276(7) Uani 1 1 d . . .
H10 H 0.3087 0.3624 0.4022 0.033 Uiso 1 1 calc R . .
C11 C 0.3512(5) 0.34202(10) 0.2892(2) 0.0274(7) Uani 1 1 d . . .
H11 H 0.3259 0.3100 0.2969 0.033 Uiso 1 1 calc R . .
C12 C 0.3971(4) 0.35757(10) 0.21547(18) 0.0213(7) Uani 1 1 d . . .
C13 C 0.4416(4) 0.40379(11) 0.20520(19) 0.0270(7) Uani 1 1 d . . .
H13 H 0.4769 0.4144 0.1551 0.032 Uiso 1 1 calc R . .
C14 C 0.4347(5) 0.43456(11) 0.26781(18) 0.0275(7) Uani 1 1 d . . .
H14 H 0.4661 0.4662 0.2609 0.033 Uiso 1 1 calc R . .
C15 C 0.3609(4) 0.18698(10) 0.25654(18) 0.0236(6) Uani 1 1 d . . .
N1 N 0.5132(4) 0.20470(9) 0.23431(17) 0.0300(6) Uani 1 1 d . . .
H1A H 0.6138 0.1902 0.2463 0.036 Uiso 1 1 calc R . .
H1B H 0.5134 0.2310 0.2076 0.036 Uiso 1 1 calc R . .
N2 N 0.3617(4) 0.14756(8) 0.29665(16) 0.0278(6) Uani 1 1 d . . .
H2A H 0.2612 0.1356 0.3111 0.033 Uiso 1 1 calc R . .
H2B H 0.4627 0.1333 0.3089 0.033 Uiso 1 1 calc R . .
N3 N 0.2102(4) 0.20894(9) 0.23761(16) 0.0271(6) Uani 1 1 d . . .
H3A H 0.1089 0.1973 0.2518 0.032 Uiso 1 1 calc R . .
H3B H 0.2113 0.2352 0.2109 0.032 Uiso 1 1 calc R . .
C16 C 0.3886(4) 0.14239(10) 0.52300(17) 0.0237(7) Uani 1 1 d . . .
N4 N 0.5385(4) 0.12703(10) 0.49501(15) 0.0266(6) Uani 1 1 d . . .
H4A H 0.6404 0.1397 0.5111 0.032 Uiso 1 1 calc R . .
H4B H 0.5361 0.1042 0.4603 0.032 Uiso 1 1 calc R . .
N5 N 0.2358(4) 0.12225(9) 0.49942(16) 0.0278(6) Uani 1 1 d . . .
H5A H 0.2349 0.0990 0.4656 0.033 Uiso 1 1 calc R . .
H5B H 0.1356 0.1322 0.5177 0.033 Uiso 1 1 calc R . .
N6 N 0.3896(4) 0.17689(9) 0.57541(16) 0.0277(6) Uani 1 1 d . . .
H6A H 0.4906 0.1899 0.5920 0.033 Uiso 1 1 calc R . .
H6B H 0.2892 0.1868 0.5935 0.033 Uiso 1 1 calc R . .
O9 O 0.3914(3) -0.05324(7) 0.88896(13) 0.0277(5) Uani 1 1 d . B .
O10 O 0.3746(3) 0.02231(7) 0.90711(12) 0.0236(5) Uani 1 1 d . B .
N7 N 0.2963(4) 0.18318(9) 0.96020(17) 0.0318(7) Uani 1 1 d . B .
C17 C 0.3011(7) 0.23198(12) 0.9377(2) 0.0548(13) Uani 1 1 d . . .
H17A H 0.3404 0.2508 0.9846 0.066 Uiso 1 1 calc R . .
H17B H 0.1799 0.2422 0.9202 0.066 Uiso 1 1 calc R . .
C18 C 0.4229(7) 0.24058(13) 0.8728(2) 0.0499(12) Uani 1 1 d . . .
H18A H 0.5469 0.2340 0.8919 0.060 Uiso 1 1 calc R . .
H18B H 0.4153 0.2736 0.8562 0.060 Uiso 1 1 calc R . .
C19 C 0.3713(6) 0.20949(11) 0.8033(2) 0.0358(8) Uani 1 1 d . . .
H19A H 0.2514 0.2181 0.7811 0.043 Uiso 1 1 calc R . .
H19B H 0.4560 0.2138 0.7612 0.043 Uiso 1 1 calc R . .
C20 C 0.3719(4) 0.15928(11) 0.82930(19) 0.0267(7) Uani 1 1 d . . .
C21 C 0.3349(4) 0.14831(10) 0.90854(19) 0.0242(7) Uani 1 1 d . . .
C22 C 0.3368(4) 0.10166(10) 0.93403(18) 0.0232(6) Uani 1 1 d . B .
C23 C 0.2903(5) 0.08854(11) 1.01723(19) 0.0291(7) Uani 1 1 d . . .
H23A H 0.1713 0.0739 1.0149 0.035 Uiso 1 1 calc R A 1
H23B H 0.3769 0.0652 1.0387 0.035 Uiso 1 1 calc R A 1
C24 C 0.2904(16) 0.1293(3) 1.0723(6) 0.0352(16) Uani 0.399(8) 1 d PU B 1
H24A H 0.2080 0.1223 1.1144 0.042 Uiso 0.399(8) 1 calc PR B 1
H24B H 0.4108 0.1322 1.0983 0.042 Uiso 0.399(8) 1 calc PR B 1
C24' C 0.1760(10) 0.1262(2) 1.0491(4) 0.0336(13) Uani 0.601(8) 1 d PU B 2
H24C H 0.0562 0.1241 1.0222 0.040 Uiso 0.601(8) 1 calc PR B 2
H24D H 0.1634 0.1205 1.1063 0.040 Uiso 0.601(8) 1 calc PR B 2
C25 C 0.2429(8) 0.17236(14) 1.0390(2) 0.0590(14) Uani 1 1 d . . .
H25A H 0.2919 0.1968 1.0753 0.071 Uiso 1 1 calc R B 1
H25B H 0.1120 0.1749 1.0383 0.071 Uiso 1 1 calc R B 1
C26 C 0.4097(4) 0.12419(10) 0.77802(18) 0.0246(7) Uani 1 1 d . . .
H26 H 0.4337 0.1319 0.7250 0.030 Uiso 1 1 calc R . .
C27 C 0.3775(4) 0.06778(10) 0.87951(18) 0.0222(6) Uani 1 1 d . . .
C28 C 0.4144(4) 0.07700(10) 0.80102(17) 0.0224(6) Uani 1 1 d . B .
C29 C 0.4535(4) 0.03891(11) 0.75050(18) 0.0240(7) Uani 1 1 d . . .
C30 C 0.4925(5) 0.04752(12) 0.66553(19) 0.0323(8) Uani 1 1 d . B .
H30A H 0.5151 0.0178 0.6395 0.049 Uiso 1 1 calc R . .
H30B H 0.5973 0.0675 0.6634 0.049 Uiso 1 1 calc R . .
H30C H 0.3904 0.0629 0.6382 0.049 Uiso 1 1 calc R . .
C31 C 0.4520(4) -0.00524(11) 0.77984(18) 0.0246(7) Uani 1 1 d . B .
H31 H 0.4820 -0.0304 0.7466 0.030 Uiso 1 1 calc R . .
C32 C 0.4064(4) -0.01468(11) 0.85933(18) 0.0231(7) Uani 1 1 d . . .
O1S O 0.3776(6) 0.28311(14) 0.6124(2) 0.0877(12) Uani 1 1 d . . .
H1SA H 0.3859 0.3068 0.6526 0.105 Uiso 1 1 d R . .
C1S C 0.2675(10) 0.2946(2) 0.5459(4) 0.0922(19) Uani 1 1 d . . .
H1S1 H 0.2399 0.3279 0.5469 0.138 Uiso 1 1 calc R . .
H1S2 H 0.1572 0.2766 0.5466 0.138 Uiso 1 1 calc R . .
H1S3 H 0.3281 0.2873 0.4976 0.138 Uiso 1 1 calc R . .

loop_
_atom_site_aniso_label
_atom_site_aniso_U_11
_atom_site_aniso_U_22
_atom_site_aniso_U_33
_atom_site_aniso_U_23
_atom_site_aniso_U_13
_atom_site_aniso_U_12
S1 0.0176(4) 0.0211(3) 0.0209(3) 0.0003(3) -0.0042(3) -0.0003(3)
S2 0.0185(4) 0.0205(3) 0.0251(3) 0.0037(3) -0.0053(3) 0.0000(3)
O1 0.0195(12) 0.0332(12) 0.0235(10) 0.0010(9) -0.0070(9) -0.0004(9)
O2 0.0224(12) 0.0217(10) 0.0292(11) -0.0003(9) -0.0017(9) 0.0011(9)
O3 0.0180(11) 0.0256(11) 0.0263(10) -0.0010(9) 0.0002(9) 0.0005(9)
O4 0.0231(12) 0.0234(11) 0.0254(11) 0.0051(9) -0.0051(9) 0.0008(9)
O5 0.0213(12) 0.0238(11) 0.0304(11) 0.0055(9) -0.0025(9) 0.0031(9)
O6 0.0193(12) 0.0242(11) 0.0315(11) 0.0035(9) -0.0062(9) -0.0027(9)
O7 0.0309(13) 0.0244(11) 0.0225(10) 0.0020(9) -0.0017(9) -0.0024(10)
O8 0.0253(12) 0.0279(11) 0.0233(10) 0.0035(9) -0.0050(9) -0.0046(10)
C1 0.0186(16) 0.0181(14) 0.0207(13) -0.0038(11) -0.0038(12) 0.0034(12)
C2 0.0192(16) 0.0292(16) 0.0270(15) -0.0001(13) -0.0031(13) -0.0025(13)
C3 0.0158(15) 0.0295(17) 0.0238(15) 0.0015(12) -0.0063(12) 0.0023(13)
C4 0.0208(16) 0.0182(14) 0.0215(14) -0.0004(11) -0.0012(12) 0.0051(12)
C5 0.0177(15) 0.0220(15) 0.0278(15) -0.0064(12) -0.0020(12) -0.0001(12)
C6 0.0169(15) 0.0218(14) 0.0196(13) -0.0044(11) -0.0058(12) 0.0024(12)
C7 0.0225(17) 0.0271(16) 0.0248(15) 0.0039(12) -0.0039(13) 0.0018(13)
C8 0.0264(17) 0.0249(15) 0.0239(14) 0.0050(12) -0.0044(12) -0.0014(13)
C9 0.0163(16) 0.0256(15) 0.0257(14) 0.0031(12) -0.0104(12) -0.0006(13)
C10 0.0315(19) 0.0287(17) 0.0217(15) 0.0061(12) -0.0066(13) -0.0035(15)
C11 0.0282(18) 0.0221(15) 0.0310(16) 0.0076(14) -0.0050(14) -0.0026(15)
C12 0.0147(16) 0.0225(16) 0.0258(15) 0.0017(12) -0.0064(12) 0.0002(12)
C13 0.0286(18) 0.0234(16) 0.0287(15) 0.0063(13) -0.0005(14) -0.0038(14)
C14 0.0312(19) 0.0247(16) 0.0265(15) 0.0057(13) -0.0004(13) -0.0046(14)
C15 0.0212(16) 0.0204(14) 0.0284(15) -0.0001(12) -0.0046(13) -0.0026(13)
N1 0.0196(15) 0.0260(14) 0.0437(16) 0.0112(12) -0.0057(12) 0.0004(12)
N2 0.0193(14) 0.0259(13) 0.0374(14) 0.0096(13) -0.0055(11) 0.0001(12)
N3 0.0195(14) 0.0208(13) 0.0404(15) 0.0069(11) -0.0028(12) 0.0008(11)
C16 0.0251(18) 0.0244(16) 0.0206(14) 0.0040(12) -0.0068(13) -0.0014(14)
N4 0.0195(14) 0.0347(15) 0.0250(13) -0.0089(11) -0.0044(11) 0.0004(12)
N5 0.0201(15) 0.0327(15) 0.0301(14) -0.0097(11) -0.0046(11) -0.0013(12)
N6 0.0170(14) 0.0364(15) 0.0294(14) -0.0103(12) -0.0022(11) -0.0024(12)
O9 0.0251(13) 0.0232(11) 0.0345(12) 0.0057(9) -0.0016(10) -0.0005(9)
O10 0.0248(12) 0.0179(10) 0.0275(11) 0.0046(9) -0.0025(9) -0.0002(9)
N7 0.0426(18) 0.0191(13) 0.0331(15) 0.0025(11) -0.0043(13) 0.0024(13)
C17 0.100(4) 0.0238(19) 0.041(2) 0.0026(16) 0.010(2) 0.007(2)
C18 0.086(4) 0.0265(18) 0.036(2) 0.0030(15) -0.010(2) -0.011(2)
C19 0.048(2) 0.0234(16) 0.0345(18) 0.0094(14) -0.0074(17) 0.0009(17)
C20 0.0216(17) 0.0281(17) 0.0289(16) 0.0065(13) -0.0112(13) -0.0038(14)
C21 0.0200(17) 0.0236(15) 0.0279(15) 0.0011(13) -0.0080(13) -0.0016(13)
C22 0.0185(16) 0.0232(15) 0.0272(15) 0.0051(12) -0.0058(13) -0.0001(13)
C23 0.0292(19) 0.0289(17) 0.0292(16) 0.0047(13) 0.0011(14) 0.0006(14)
C24 0.040(4) 0.034(3) 0.032(3) 0.004(3) 0.001(3) 0.004(3)
C24' 0.036(4) 0.032(3) 0.033(3) 0.005(2) 0.007(3) 0.003(3)
C25 0.104(4) 0.037(2) 0.039(2) 0.0009(17) 0.026(2) 0.002(2)
C26 0.0236(18) 0.0252(16) 0.0242(15) 0.0044(12) -0.0075(13) -0.0050(13)
C27 0.0178(15) 0.0195(14) 0.0283(15) 0.0062(12) -0.0081(13) -0.0020(12)
C28 0.0143(16) 0.0260(15) 0.0263(15) 0.0047(12) -0.0050(12) -0.0030(12)
C29 0.0144(15) 0.0293(16) 0.0273(15) 0.0014(13) -0.0067(12) -0.0040(13)
C30 0.0302(19) 0.0375(19) 0.0287(16) 0.0036(14) -0.0031(14) -0.0031(16)
C31 0.0204(16) 0.0268(16) 0.0260(15) 0.0004(12) -0.0040(13) -0.0003(13)
C32 0.0150(16) 0.0237(16) 0.0294(16) 0.0029(13) -0.0087(13) 0.0022(13)
O1S 0.098(3) 0.088(3) 0.075(3) -0.011(2) -0.013(2) 0.002(2)
C1S 0.105(5) 0.104(5) 0.065(3) 0.005(3) -0.021(3) -0.005(4)

loop_
_atom_type_symbol
_atom_type_description
_atom_type_scat_dispersion_real
_atom_type_scat_dispersion_imag
_atom_type_scat_source
C C 0.0033 0.0016 'International Tables Vol C Tables 4.2.6.8 and 6.1.1.4'
H H 0.0000 0.0000 'International Tables Vol C Tables 4.2.6.8 and 6.1.1.4'
N N 0.0061 0.0033 'International Tables Vol C Tables 4.2.6.8 and 6.1.1.4'
O O 0.0106 0.0060 'International Tables Vol C Tables 4.2.6.8 and 6.1.1.4'
S S 0.1246 0.1234 'International Tables Vol C Tables 4.2.6.8 and 6.1.1.4'

loop_
_geom_angle_atom_site_label_1
_geom_angle_atom_site_label_2
_geom_angle_atom_site_label_3
_geom_angle
O1 S1 O3 113.66(13)
O1 S1 O2 112.21(13)
O3 S1 O2 111.88(13)
O1 S1 C1 106.28(14)
O3 S1 C1 106.67(13)
O2 S1 C1 105.47(13)
O4 S2 O6 112.71(13)
O4 S2 O5 112.09(13)
O6 S2 O5 111.52(12)
O4 S2 C12 106.72(13)
O6 S2 C12 105.83(14)
O5 S2 C12 107.51(13)
C9 O7 C8 116.9(2)
C4 O8 C7 120.4(2)
C6 C1 C2 119.9(3)
C6 C1 S1 119.9(2)
C2 C1 S1 120.2(2)
C1 C2 C3 121.0(3)
C1 C2 H2 119.5
C3 C2 H2 119.5
C2 C3 C4 119.0(3)
C2 C3 H3 120.5
C4 C3 H3 120.5
O8 C4 C5 114.1(3)
O8 C4 C3 126.0(3)
C5 C4 C3 119.8(3)
C6 C5 C4 120.3(3)
C6 C5 H5 119.9
C4 C5 H5 119.9
C1 C6 C5 119.9(3)
C1 C6 H6 120.0
C5 C6 H6 120.0
O8 C7 C8 111.8(3)
O8 C7 H7A 109.3
C8 C7 H7A 109.3
O8 C7 H7B 109.3
C8 C7 H7B 109.3
H7A C7 H7B 107.9
O7 C8 C7 109.1(3)
O7 C8 H8A 109.9
C7 C8 H8A 109.9
O7 C8 H8B 109.9
C7 C8 H8B 109.9
H8A C8 H8B 108.3
O7 C9 C10 115.8(3)
O7 C9 C14 123.7(3)
C10 C9 C14 120.4(3)
C9 C10 C11 119.5(3)
C9 C10 H10 120.2
C11 C10 H10 120.2
C12 C11 C10 120.2(3)
C12 C11 H11 119.9
C10 C11 H11 119.9
C13 C12 C11 119.8(3)
C13 C12 S2 119.7(2)
C11 C12 S2 120.5(2)
C14 C13 C12 119.9(3)
C14 C13 H13 120.0
C12 C13 H13 120.0
C13 C14 C9 120.0(3)
C13 C14 H14 120.0
C9 C14 H14 120.0
N2 C15 N3 120.8(3)
N2 C15 N1 119.7(3)
N3 C15 N1 119.6(3)
C15 N1 H1A 120.0
C15 N1 H1B 120.0
H1A N1 H1B 120.0
C15 N2 H2A 120.0
C15 N2 H2B 120.0
H2A N2 H2B 120.0
C15 N3 H3A 120.0
C15 N3 H3B 120.0
H3A N3 H3B 120.0
N4 C16 N6 120.9(3)
N4 C16 N5 119.4(3)
N6 C16 N5 119.7(3)
C16 N4 H4A 120.0
C16 N4 H4B 120.0
H4A N4 H4B 120.0
C16 N5 H5A 120.0
C16 N5 H5B 120.0
H5A N5 H5B 120.0
C16 N6 H6A 120.0
C16 N6 H6B 120.0
H6A N6 H6B 120.0
C32 O10 C27 121.9(2)
C21 N7 C25 120.5(3)
C21 N7 C17 122.0(3)
C25 N7 C17 117.4(3)
N7 C17 C18 112.2(3)
N7 C17 H17A 109.2
C18 C17 H17A 109.2
N7 C17 H17B 109.2
C18 C17 H17B 109.2
H17A C17 H17B 107.9
C17 C18 C19 109.3(4)
C17 C18 H18A 109.8
C19 C18 H18A 109.8
C17 C18 H18B 109.8
C19 C18 H18B 109.8
H18A C18 H18B 108.3
C20 C19 C18 110.1(3)
C20 C19 H19A 109.6
C18 C19 H19A 109.6
C20 C19 H19B 109.6
C18 C19 H19B 109.6
H19A C19 H19B 108.2
C26 C20 C21 119.4(3)
C26 C20 C19 121.2(3)
C21 C20 C19 119.4(3)
N7 C21 C22 120.1(3)
N7 C21 C20 119.9(3)
C22 C21 C20 120.1(3)
C27 C22 C21 117.7(3)
C27 C22 C23 120.8(3)
C21 C22 C23 121.4(3)
C24 C23 C22 113.0(4)
C24' C23 C22 108.7(3)
C24 C23 H23A 109.0
C24' C23 H23A 77.4
C22 C23 H23A 109.0
C24 C23 H23B 109.0
C24' C23 H23B 137.5
C22 C23 H23B 109.0
H23A C23 H23B 107.8
C25 C24 C23 116.9(7)
C25 C24 H24A 108.1
C23 C24 H24A 108.1
C25 C24 H24B 108.1
C23 C24 H24B 108.1
H24A C24 H24B 107.3
C25 C24' C23 114.3(5)
C25 C24' H24C 108.7
C23 C24' H24C 108.7
C25 C24' H24D 108.7
C23 C24' H24D 108.7
H24C C24' H24D 107.6
C24 C25 N7 118.8(5)
C24' C25 N7 115.2(4)
C24 C25 H25A 107.6
C24' C25 H25A 134.9
N7 C25 H25A 107.6
C24 C25 H25B 107.6
C24' C25 H25B 73.2
N7 C25 H25B 107.6
H25A C25 H25B 107.0
C20 C26 C28 122.5(3)
C20 C26 H26 118.8
C28 C26 H26 118.8
C22 C27 O10 115.5(3)
C22 C27 C28 124.1(3)
O10 C27 C28 120.4(3)
C27 C28 C26 116.2(3)
C27 C28 C29 118.7(3)
C26 C28 C29 125.1(3)
C31 C29 C28 119.4(3)
C31 C29 C30 120.5(3)
C28 C29 C30 120.1(3)
C29 C30 H30A 109.5
C29 C30 H30B 109.5
H30A C30 H30B 109.5
C29 C30 H30C 109.5
H30A C30 H30C 109.5
H30B C30 H30C 109.5
C29 C31 C32 121.7(3)
C29 C31 H31 119.2
C32 C31 H31 119.2
O9 C32 O10 116.2(3)
O9 C32 C31 126.0(3)
O10 C32 C31 117.8(3)
C1S O1S H1SA 114.4
O1S C1S H1S1 109.5
O1S C1S H1S2 109.5
H1S1 C1S H1S2 109.5
O1S C1S H1S3 109.5
H1S1 C1S H1S3 109.5
H1S2 C1S H1S3 109.5

loop_
_geom_bond_atom_site_label_1
_geom_bond_atom_site_label_2
_geom_bond_distance
S1 O1 1.454(2)
S1 O3 1.454(2)
S1 O2 1.466(2)
S1 C1 1.771(3)
S2 O4 1.453(2)
S2 O6 1.457(2)
S2 O5 1.465(2)
S2 C12 1.771(3)
O7 C9 1.378(4)
O7 C8 1.431(4)
O8 C4 1.363(3)
O8 C7 1.432(4)
C1 C6 1.379(4)
C1 C2 1.383(4)
C2 C3 1.383(4)
C2 H2 0.9500
C3 C4 1.393(4)
C3 H3 0.9500
C4 C5 1.393(4)
C5 C6 1.381(4)
C5 H5 0.9500
C6 H6 0.9500
C7 C8 1.499(5)
C7 H7A 0.9900
C7 H7B 0.9900
C8 H8A 0.9900
C8 H8B 0.9900
C9 C10 1.380(4)
C9 C14 1.381(4)
C10 C11 1.387(5)
C10 H10 0.9500
C11 C12 1.385(5)
C11 H11 0.9500
C12 C13 1.384(4)
C13 C14 1.381(5)
C13 H13 0.9500
C14 H14 0.9500
C15 N2 1.320(4)
C15 N3 1.324(4)
C15 N1 1.330(4)
N1 H1A 0.8800
N1 H1B 0.8800
N2 H2A 0.8800
N2 H2B 0.8800
N3 H3A 0.8800
N3 H3B 0.8800
C16 N4 1.326(4)
C16 N6 1.329(4)
C16 N5 1.331(4)
N4 H4A 0.8800
N4 H4B 0.8800
N5 H5A 0.8800
N5 H5B 0.8800
N6 H6A 0.8800
N6 H6B 0.8800
O9 C32 1.224(4)
O10 C32 1.364(4)
O10 C27 1.388(4)
N7 C21 1.371(4)
N7 C25 1.445(5)
N7 C17 1.454(4)
C17 C18 1.490(6)
C17 H17A 0.9900
C17 H17B 0.9900
C18 C19 1.509(5)
C18 H18A 0.9900
C18 H18B 0.9900
C19 C20 1.509(4)
C19 H19A 0.9900
C19 H19B 0.9900
C20 C26 1.370(5)
C20 C21 1.417(4)
C21 C22 1.408(4)
C22 C27 1.386(4)
C22 C23 1.514(4)
C23 C24 1.495(10)
C23 C24' 1.502(7)
C23 H23A 0.9900
C23 H23B 0.9900
C24 C25 1.399(10)
C24 H24A 0.9900
C24 H24B 0.9900
C24' C25 1.434(7)
C24' H24C 0.9900
C24' H24D 0.9900
C25 H25A 0.9900
C25 H25B 0.9900
C26 C28 1.411(4)
C26 H26 0.9500
C27 C28 1.394(4)
C28 C29 1.429(4)
C29 C31 1.363(4)
C29 C30 1.501(4)
C30 H30A 0.9800
C30 H30B 0.9800
C30 H30C 0.9800
C31 C32 1.430(4)
C31 H31 0.9500
O1S C1S 1.398(7)
O1S H1SA 0.9599
C1S H1S1 0.9800
C1S H1S2 0.9800
C1S H1S3 0.9800

loop_
_geom_hbond_atom_site_label_D
_geom_hbond_atom_site_label_H
_geom_hbond_atom_site_label_A
_geom_hbond_distance_DH
_geom_hbond_distance_HA
_geom_hbond_distance_DA
_geom_hbond_angle_DHA
_geom_hbond_site_symmetry_A
N1 H1A O2 0.88 2.02 2.889(3) 168.7 4_554
N1 H1B O5 0.88 2.06 2.932(3) 170.4 .
N2 H2A O1 0.88 2.04 2.915(4) 177.2 4_454
N2 H2B O3 0.88 1.99 2.867(4) 172.8 4_554
N3 H3A O2 0.88 2.09 2.950(3) 165.9 4_454
N3 H3B O6 0.88 2.03 2.900(3) 171.4 .
N4 H4A O4 0.88 2.10 2.962(3) 165.0 4
N4 H4B O9 0.88 2.15 2.952(3) 150.6 2_554
N5 H5A O9 0.88 2.23 3.006(3) 147.2 2_554
N5 H5A O1 0.88 2.53 2.989(3) 113.4 4_454
N5 H5B O4 0.88 2.09 2.965(4) 177.3 4_455
N6 H6A O6 0.88 2.06 2.932(3) 170.4 4
N6 H6B O5 0.88 2.08 2.961(3) 176.4 4_455
O1S H1SA O2 0.96 1.96 2.871(4) 158.3 .
